data_2204938
loop_
_publ_author_name
'Yue Wang'
'Nobuo Okabe'

_publ_section_title
;(2,2'-Bipyridine-\k^2^<i>N,N</i>')(3-oxidonaphthalene-2-carboxylato-\k^2^<i>O</i>:<i>O</i>')palladium(II)
 hemihydrate
;
_journal_issue 1
_journal_name_full 'Acta Crystallographica Section E'
_journal_page_first m3
_journal_page_last m5
_journal_paper_doi 10.1107/S1600536804030983
_journal_volume 61
_journal_year 2005
_chemical_formula_iupac '[Pd (C11 H6 O3) (C10 H8 N2)], 0.5H2 O'
_chemical_formula_moiety 'C21 H14 N2 O3 Pd, 0.5H2 O'
_chemical_formula_sum 'C21 H15 N2 O3.5 Pd'
_chemical_formula_weight 457.77
_chemical_name_systematic
;
(2,2'-Bipyridine-\k^2^N,N')(3-oxidonaphthalene-2-carboxylato-
\k^2^O:O')palladium(II) hemihydrate
;
_space_group_IT_number 14
_symmetry_cell_setting monoclinic
_symmetry_space_group_name_Hall '-P 2ybc'
_symmetry_space_group_name_H-M 'P 1 21/c 1'
_atom_sites_solution_hydrogens geom
_atom_sites_solution_primary direct
_atom_sites_solution_secondary difmap
_audit_creation_method SHELXL-97
_cell_angle_alpha 90.00
_cell_angle_beta 120.15(4)
_cell_angle_gamma 90.00
_cell_formula_units_Z 8
_cell_length_a 21.399(8)
_cell_length_b 7.504(5)
_cell_length_c 24.891(16)
_cell_measurement_reflns_used 16615
_cell_measurement_temperature 293(2)
_cell_measurement_theta_max 27.4
_cell_measurement_theta_min 3.2
_cell_volume 3456(4)
_computing_cell_refinement RAPID-AUTO
_computing_data_collection 'RAPID-AUTO (Rigaku, 2003)'
_computing_data_reduction
; CrystalStructure (Rigaku/MSC, 2004) and
  CRYSTALS (Watkin et al., 1996)
;
_computing_molecular_graphics 'ORTEP-3 (Farrugia, 1997)'
_computing_publication_material CrystalStructure
_computing_structure_refinement 'SHELXL97 (Sheldrick, 1997)'
_computing_structure_solution
; SIR97 (Altomare et al., 1999) and
  DIRDIF99 (Beurskens et al., 1999)
;
_diffrn_ambient_temperature 293(2)
_diffrn_detector_area_resol_mean 10.00
_diffrn_measured_fraction_theta_full 0.994
_diffrn_measured_fraction_theta_max 0.994
_diffrn_measurement_device_type 'Rigaku R-AXIS RAPID'
_diffrn_measurement_method \w
_diffrn_radiation_monochromator graphite
_diffrn_radiation_source 'fine-focus sealed tube'
_diffrn_radiation_type MoK\a
_diffrn_radiation_wavelength 0.71073
_diffrn_reflns_av_R_equivalents 0.082
_diffrn_reflns_av_sigmaI/netI 0.1635
_diffrn_reflns_limit_h_max 25
_diffrn_reflns_limit_h_min -27
_diffrn_reflns_limit_k_max 8
_diffrn_reflns_limit_k_min -9
_diffrn_reflns_limit_l_max 24
_diffrn_reflns_limit_l_min -32
_diffrn_reflns_number 33195
_diffrn_reflns_theta_full 27.48
_diffrn_reflns_theta_max 27.48
_diffrn_reflns_theta_min 3.17
_exptl_absorpt_coefficient_mu 1.103
_exptl_absorpt_correction_T_max 0.946
_exptl_absorpt_correction_T_min 0.798
_exptl_absorpt_correction_type multi-scan
_exptl_absorpt_process_details '(ABSCOR; Higashi, 1995)'
_exptl_crystal_colour brown
_exptl_crystal_density_diffrn 1.759
_exptl_crystal_density_method 'not measured'
_exptl_crystal_description needle
_exptl_crystal_F_000 1832
_exptl_crystal_size_max 0.40
_exptl_crystal_size_mid 0.05
_exptl_crystal_size_min 0.05
_refine_diff_density_max 0.405
_refine_diff_density_min -0.394
_refine_ls_extinction_method none
_refine_ls_goodness_of_fit_ref 0.658
_refine_ls_hydrogen_treatment constr
_refine_ls_matrix_type full
_refine_ls_number_parameters 496
_refine_ls_number_reflns 7876
_refine_ls_number_restraints 0
_refine_ls_restrained_S_all 0.658
_refine_ls_R_factor_all 0.0997
_refine_ls_R_factor_gt 0.0312
_refine_ls_shift/su_max 0.001
_refine_ls_shift/su_mean 0.000
_refine_ls_structure_factor_coef Fsqd
_refine_ls_weighting_details 'calc w = 1/[\s^2^(Fo^2^)+(0.0133P)^2^] where P = (Fo^2^+2Fc^2^)/3'
_refine_ls_weighting_scheme calc
_refine_ls_wR_factor_gt 0.0402
_refine_ls_wR_factor_ref 0.0442
_reflns_number_gt 3381
_reflns_number_total 7876
_reflns_threshold_expression I>2\s(I)
_cod_data_source_file ob6443.cif
_cod_data_source_block I
_cod_original_sg_symbol_Hall -p_2ybc
_cod_original_sg_symbol_H-M 'P 21/c'
_cod_database_code 2204938
_cod_database_fobs_code 2204938

loop_
_symmetry_equiv_pos_as_xyz
'x, y, z'
'-x, y+1/2, -z+1/2'
'-x, -y, -z'
'x, -y-1/2, z-1/2'

loop_
_atom_site_label
_atom_site_fract_x
_atom_site_fract_y
_atom_site_fract_z
_atom_site_U_iso_or_equiv
_atom_site_adp_type
_atom_site_calc_flag
_atom_site_refinement_flags
_atom_site_occupancy
_atom_site_type_symbol
Pd1 0.342408(15) 0.51498(3) 0.058170(12) 0.03859(8) Uani d . 1 Pd
O11 0.24980(11) 0.6192(2) 0.03708(9) 0.0439(6) Uani d . 1 O
O12 0.38312(11) 0.5371(3) 0.14887(9) 0.0470(6) Uani d . 1 O
O13 0.38866(13) 0.6201(3) 0.23506(10) 0.0578(7) Uani d . 1 O
N11 0.43242(15) 0.4025(3) 0.06688(13) 0.0399(7) Uani d . 1 N
N12 0.31083(15) 0.4788(3) -0.03107(11) 0.0372(7) Uani d . 1 N
C11 0.16148(18) 0.7433(4) 0.05316(15) 0.0366(9) Uani d . 1 C
H11 0.1312 0.7444 0.0103 0.044 Uiso calc R 1 H
C12 0.23152(19) 0.6783(4) 0.07768(15) 0.0331(8) Uani d . 1 C
C13 0.27804(18) 0.6792(4) 0.14359(15) 0.0326(8) Uani d . 1 C
C131 0.35390(19) 0.6080(4) 0.17787(16) 0.0402(9) Uani d . 1 C
C14 0.25107(19) 0.7465(4) 0.17976(14) 0.0385(9) Uani d . 1 C
H14 0.2815 0.7479 0.2226 0.046 Uiso calc R 1 H
C15 0.1551(2) 0.8836(4) 0.19340(16) 0.0454(9) Uani d . 1 C
H15 0.1857 0.8880 0.2362 0.054 Uiso calc R 1 H
C16 0.0869(2) 0.9454(4) 0.16865(17) 0.0502(10) Uani d . 1 C
H16 0.0713 0.9942 0.1942 0.060 Uiso calc R 1 H
C17 0.0399(2) 0.9358(4) 0.10446(18) 0.0533(10) Uani d . 1 C
H17 -0.0075 0.9752 0.0876 0.064 Uiso calc R 1 H
C18 0.0632(2) 0.8684(4) 0.06600(16) 0.0453(10) Uani d . 1 C
H18 0.0314 0.8632 0.0234 0.054 Uiso calc R 1 H
C19 0.13490(19) 0.8070(4) 0.09073(16) 0.0335(8) Uani d . 1 C
C110 0.18115(19) 0.8121(4) 0.15571(16) 0.0344(8) Uani d . 1 C
C112 0.4279(2) 0.3555(4) 0.01287(16) 0.0377(9) Uani d . 1 C
C113 0.4851(2) 0.2711(4) 0.01262(17) 0.0545(11) Uani d . 1 C
H113 0.4812 0.2359 -0.0248 0.065 Uiso calc R 1 H
C114 0.5478(2) 0.2390(5) 0.06763(19) 0.0603(11) Uani d . 1 C
H114 0.5868 0.1835 0.0679 0.072 Uiso calc R 1 H
C115 0.5517(2) 0.2907(4) 0.12226(18) 0.0584(11) Uani d . 1 C
H115 0.5938 0.2717 0.1600 0.070 Uiso calc R 1 H
C116 0.4930(2) 0.3704(4) 0.12082(17) 0.0493(10) Uani d . 1 C
H116 0.4955 0.4026 0.1579 0.059 Uiso calc R 1 H
C122 0.35953(19) 0.3989(4) -0.04291(16) 0.0368(9) Uani d . 1 C
C123 0.3427(2) 0.3644(4) -0.10270(17) 0.0504(10) Uani d . 1 C
H123 0.3765 0.3107 -0.1105 0.060 Uiso calc R 1 H
C124 0.2758(2) 0.4094(4) -0.15096(16) 0.0537(11) Uani d . 1 C
H124 0.2640 0.3864 -0.1917 0.064 Uiso calc R 1 H
C125 0.22642(19) 0.4886(4) -0.13890(15) 0.0533(10) Uani d . 1 C
H125 0.1806 0.5186 -0.1711 0.064 Uiso calc R 1 H
C126 0.24628(19) 0.5228(4) -0.07796(15) 0.0475(9) Uani d . 1 C
H126 0.2134 0.5784 -0.0694 0.057 Uiso calc R 1 H
Pd2 0.246831(15) 0.42615(3) 0.484602(12) 0.04301(8) Uani d . 1 Pd
O21 0.15507(12) 0.3548(3) 0.41288(10) 0.0538(7) Uani d . 1 O
O22 0.28647(12) 0.5278(3) 0.43456(10) 0.0520(6) Uani d . 1 O
O23 0.29069(12) 0.5895(3) 0.35049(10) 0.0619(7) Uani d . 1 O
N21 0.33689(15) 0.4789(3) 0.56539(12) 0.0436(7) Uani d . 1 N
N22 0.21717(17) 0.3310(3) 0.54345(13) 0.0395(7) Uani d . 1 N
C21 0.06943(19) 0.3178(4) 0.30951(16) 0.0400(9) Uani d . 1 C
H21 0.0419 0.2556 0.3227 0.048 Uiso calc R 1 H
C22 0.13639(19) 0.3804(4) 0.35372(16) 0.0395(9) Uani d . 1 C
C23 0.18038(18) 0.4672(4) 0.33316(15) 0.0364(8) Uani d . 1 C
C231 0.25644(19) 0.5323(4) 0.37458(17) 0.0455(9) Uani d . 1 C
C24 0.15184(18) 0.4908(4) 0.27013(15) 0.0382(8) Uani d . 1 C
H24 0.1805 0.5468 0.2569 0.046 Uiso calc R 1 H
C25 0.05253(19) 0.4698(4) 0.16092(15) 0.0421(9) Uani d . 1 C
H25 0.0792 0.5340 0.1474 0.050 Uiso calc R 1 H
C26 -0.0134(2) 0.4120(4) 0.11887(16) 0.0476(10) Uani d . 1 C
H26 -0.0319 0.4360 0.0769 0.057 Uiso calc R 1 H
C27 -0.0549(2) 0.3146(4) 0.13852(17) 0.0490(10) Uani d . 1 C
H27 -0.1003 0.2719 0.1093 0.059 Uiso calc R 1 H
C28 -0.02842(19) 0.2829(4) 0.20021(16) 0.0435(9) Uani d . 1 C
H28 -0.0565 0.2202 0.2126 0.052 Uiso calc R 1 H
C29 0.04110(19) 0.3437(4) 0.24592(16) 0.0355(9) Uani d . 1 C
C210 0.08308(18) 0.4366(4) 0.22508(15) 0.0331(8) Uani d . 1 C
C212 0.3354(2) 0.4264(4) 0.61655(17) 0.0438(9) Uani d . 1 C
C213 0.3954(2) 0.4500(5) 0.67481(17) 0.0610(11) Uani d . 1 C
H213 0.3945 0.4116 0.7099 0.073 Uiso calc R 1 H
C214 0.4566(2) 0.5305(5) 0.68092(18) 0.0689(12) Uani d . 1 C
H214 0.4970 0.5475 0.7200 0.083 Uiso calc R 1 H
C215 0.4567(2) 0.5847(5) 0.6286(2) 0.0656(12) Uani d . 1 C
H215 0.4972 0.6398 0.6315 0.079 Uiso calc R 1 H
C216 0.3962(2) 0.5566(4) 0.57143(17) 0.0492(10) Uani d . 1 C
H216 0.3966 0.5930 0.5359 0.059 Uiso calc R 1 H
C222 0.2672(2) 0.3459(4) 0.60443(18) 0.0419(10) Uani d . 1 C
C223 0.2530(2) 0.2888(4) 0.64987(17) 0.0549(11) Uani d . 1 C
H223 0.2879 0.2981 0.6917 0.066 Uiso calc R 1 H
C224 0.1858(2) 0.2175(4) 0.63195(19) 0.0582(12) Uani d . 1 C
H224 0.1747 0.1802 0.6619 0.070 Uiso calc R 1 H
C225 0.1354(2) 0.2017(4) 0.57014(19) 0.0565(11) Uani d . 1 C
H225 0.0902 0.1531 0.5577 0.068 Uiso calc R 1 H
C226 0.1528(2) 0.2591(4) 0.52629(16) 0.0497(10) Uani d . 1 C
H226 0.1191 0.2472 0.4843 0.060 Uiso calc R 1 H
O1 0.35634(14) 0.3695(3) 0.29959(11) 0.0805(9) Uani d . 1 O
H1 0.3671 0.4499 0.2764 0.097 Uiso d R 1 H
H2 0.3310 0.4452 0.3121 0.097 Uiso d R 1 H

loop_
_atom_site_aniso_label
_atom_site_aniso_U_11
_atom_site_aniso_U_22
_atom_site_aniso_U_33
_atom_site_aniso_U_12
_atom_site_aniso_U_13
_atom_site_aniso_U_23
Pd1 0.03391(18) 0.04380(16) 0.03828(17) 0.00217(14) 0.01830(14) 0.00346(13)
O11 0.0356(16) 0.0649(15) 0.0320(15) 0.0154(12) 0.0176(13) 0.0025(11)
O12 0.0391(16) 0.0645(16) 0.0363(14) 0.0063(13) 0.0180(13) 0.0034(12)
O13 0.0397(18) 0.0975(19) 0.0296(15) 0.0113(14) 0.0126(14) 0.0086(13)
N11 0.0292(19) 0.0444(17) 0.0383(18) 0.0028(15) 0.0111(16) 0.0040(15)
N12 0.0301(18) 0.0454(17) 0.0333(17) 0.0028(15) 0.0140(15) 0.0065(14)
C11 0.031(3) 0.038(2) 0.032(2) 0.0017(18) 0.010(2) 0.0024(16)
C12 0.033(3) 0.034(2) 0.035(2) -0.0030(17) 0.018(2) 0.0032(16)
C13 0.029(2) 0.036(2) 0.031(2) -0.0039(17) 0.013(2) 0.0045(16)
C131 0.027(2) 0.051(2) 0.038(2) -0.0055(18) 0.013(2) 0.0109(19)
C14 0.040(3) 0.046(2) 0.029(2) -0.0079(19) 0.016(2) -0.0011(17)
C15 0.048(3) 0.048(2) 0.040(2) -0.0041(19) 0.022(2) -0.0026(17)
C16 0.051(3) 0.053(2) 0.053(3) 0.001(2) 0.031(2) -0.005(2)
C17 0.049(3) 0.047(2) 0.071(3) 0.009(2) 0.036(3) 0.006(2)
C18 0.041(3) 0.046(2) 0.044(2) 0.0050(19) 0.018(2) 0.0046(17)
C19 0.030(3) 0.031(2) 0.039(2) 0.0012(16) 0.017(2) 0.0021(16)
C110 0.032(3) 0.037(2) 0.038(2) -0.0039(17) 0.020(2) -0.0022(17)
C112 0.037(3) 0.036(2) 0.044(2) 0.0026(18) 0.023(2) 0.0045(17)
C113 0.050(3) 0.061(3) 0.058(3) 0.008(2) 0.030(3) 0.001(2)
C114 0.045(3) 0.067(3) 0.075(3) 0.014(2) 0.034(3) 0.013(2)
C115 0.033(3) 0.069(3) 0.060(3) 0.009(2) 0.013(2) 0.014(2)
C116 0.045(3) 0.056(3) 0.048(3) 0.003(2) 0.024(2) 0.0072(19)
C122 0.031(2) 0.036(2) 0.045(2) 0.0006(18) 0.021(2) 0.0027(18)
C123 0.048(3) 0.060(3) 0.048(3) 0.008(2) 0.027(2) 0.001(2)
C124 0.070(3) 0.057(2) 0.039(2) 0.006(2) 0.031(3) -0.001(2)
C125 0.047(3) 0.068(3) 0.036(2) 0.011(2) 0.015(2) 0.005(2)
C126 0.050(3) 0.050(2) 0.044(2) 0.010(2) 0.024(2) 0.0062(19)
Pd2 0.0364(2) 0.04919(17) 0.04085(17) 0.00142(15) 0.01744(16) -0.00062(14)
O21 0.0404(18) 0.0854(18) 0.0285(15) -0.0227(13) 0.0119(14) 0.0003(12)
O22 0.0402(16) 0.0681(17) 0.0468(16) -0.0155(13) 0.0212(14) -0.0034(13)
O23 0.0371(17) 0.0952(19) 0.0596(18) -0.0230(14) 0.0290(15) -0.0024(14)
N21 0.035(2) 0.0440(17) 0.0474(19) 0.0038(16) 0.0175(16) -0.0120(15)
N22 0.038(2) 0.0418(18) 0.039(2) 0.0075(15) 0.0194(18) 0.0019(14)
C21 0.032(3) 0.046(2) 0.045(2) -0.0046(18) 0.021(2) 0.0023(18)
C22 0.029(2) 0.047(2) 0.038(2) -0.0023(18) 0.014(2) 0.0026(18)
C23 0.032(2) 0.036(2) 0.044(2) -0.0008(17) 0.021(2) -0.0022(17)
C231 0.037(3) 0.049(2) 0.051(3) 0.0009(19) 0.023(2) 0.000(2)
C24 0.039(2) 0.038(2) 0.047(2) -0.0006(18) 0.029(2) 0.0009(18)
C25 0.046(3) 0.042(2) 0.042(2) 0.0003(19) 0.025(2) 0.0005(18)
C26 0.045(3) 0.056(2) 0.041(2) 0.000(2) 0.021(2) -0.0019(19)
C27 0.038(3) 0.050(2) 0.049(3) -0.0021(19) 0.014(2) -0.0095(19)
C28 0.037(3) 0.045(2) 0.052(3) -0.0017(19) 0.024(2) 0.0004(19)
C29 0.033(3) 0.031(2) 0.042(2) 0.0006(16) 0.019(2) -0.0013(16)
C210 0.030(2) 0.0316(19) 0.039(2) 0.0015(17) 0.019(2) -0.0016(16)
C212 0.039(3) 0.048(2) 0.036(2) 0.016(2) 0.013(2) -0.0011(19)
C213 0.055(3) 0.070(3) 0.045(3) 0.018(2) 0.016(3) -0.001(2)
C214 0.047(3) 0.084(3) 0.050(3) 0.017(3) 0.005(2) -0.013(2)
C215 0.035(3) 0.076(3) 0.067(3) 0.004(2) 0.011(3) -0.015(3)
C216 0.045(3) 0.048(2) 0.052(3) 0.007(2) 0.022(2) -0.0024(19)
C222 0.044(3) 0.040(2) 0.038(3) 0.0163(19) 0.018(2) 0.0011(18)
C223 0.062(4) 0.058(3) 0.041(3) 0.016(2) 0.023(3) 0.002(2)
C224 0.078(4) 0.050(3) 0.064(3) 0.011(2) 0.048(3) 0.008(2)
C225 0.056(3) 0.055(3) 0.065(3) 0.005(2) 0.035(3) 0.006(2)
C226 0.044(3) 0.052(2) 0.049(3) 0.005(2) 0.020(2) 0.0038(19)
O1 0.096(3) 0.0889(19) 0.077(2) -0.0067(16) 0.059(2) 0.0100(14)

loop_
_atom_type_symbol
_atom_type_description
_atom_type_scat_dispersion_real
_atom_type_scat_dispersion_imag
_atom_type_scat_source
C C 0.0033 0.0016 'International Tables Vol C Tables 4.2.6.8 and 6.1.1.4'
H H 0.0000 0.0000 'International Tables Vol C Tables 4.2.6.8 and 6.1.1.4'
N N 0.0061 0.0033 'International Tables Vol C Tables 4.2.6.8 and 6.1.1.4'
O O 0.0106 0.0060 'International Tables Vol C Tables 4.2.6.8 and 6.1.1.4'
Pd Pd -0.9988 1.0072 'International Tables Vol C Tables 4.2.6.8 and 6.1.1.4'
V V 0.3005 0.5294 'International Tables Vol C Tables 4.2.6.8 and 6.1.1.4'

loop_
_geom_angle_atom_site_label_1
_geom_angle_atom_site_label_2
_geom_angle_atom_site_label_3
_geom_angle
_geom_angle_publ_flag
O11 Pd1 O12 94.56(9) yes
O11 Pd1 N12 91.42(11) yes
O12 Pd1 N12 173.99(10) yes
O11 Pd1 N11 171.81(10) yes
O12 Pd1 N11 93.62(11) yes
N12 Pd1 N11 80.39(12) yes
C12 O11 Pd1 125.4(2) no
C131 O12 Pd1 128.1(2) no
C116 N11 C112 120.1(3) no
C116 N11 Pd1 125.2(2) no
C112 N11 Pd1 114.7(2) no
C126 N12 C122 119.5(3) no
C126 N12 Pd1 124.6(2) no
C122 N12 Pd1 115.8(2) no
C12 C11 C19 122.4(3) no
C12 C11 H11 118.8 no
C19 C11 H11 118.8 no
O11 C12 C11 116.5(3) no
O11 C12 C13 124.9(3) no
C11 C12 C13 118.5(3) no
C14 C13 C12 118.0(3) no
C14 C13 C131 116.4(3) no
C12 C13 C131 125.5(3) no
O13 C131 O12 119.8(3) no
O13 C131 C13 118.8(3) no
O12 C131 C13 121.4(3) no
C13 C14 C110 123.9(3) no
C13 C14 H14 118.1 no
C110 C14 H14 118.1 no
C16 C15 C110 121.5(3) no
C16 C15 H15 119.2 no
C110 C15 H15 119.2 no
C15 C16 C17 119.8(3) no
C15 C16 H16 120.1 no
C17 C16 H16 120.1 no
C18 C17 C16 120.6(3) no
C18 C17 H17 119.7 no
C16 C17 H17 119.7 no
C17 C18 C19 120.6(3) no
C17 C18 H18 119.7 no
C19 C18 H18 119.7 no
C11 C19 C110 119.2(3) no
C11 C19 C18 122.5(3) no
C110 C19 C18 118.3(3) no
C14 C110 C19 117.8(3) no
C14 C110 C15 123.0(3) no
C19 C110 C15 119.1(3) no
N11 C112 C113 120.4(3) no
N11 C112 C122 115.2(3) no
C113 C112 C122 124.4(3) no
C114 C113 C112 120.0(3) no
C114 C113 H113 120.0 no
C112 C113 H113 120.0 no
C113 C114 C115 118.7(4) no
C113 C114 H114 120.6 no
C115 C114 H114 120.6 no
C116 C115 C114 119.7(4) no
C116 C115 H115 120.2 no
C114 C115 H115 120.2 no
N11 C116 C115 121.1(3) no
N11 C116 H116 119.5 no
C115 C116 H116 119.5 no
N12 C122 C123 120.6(3) no
N12 C122 C112 113.8(3) no
C123 C122 C112 125.6(3) no
C122 C123 C124 119.6(3) no
C122 C123 H123 120.2 no
C124 C123 H123 120.2 no
C123 C124 C125 119.7(3) no
C123 C124 H124 120.1 no
C125 C124 H124 120.1 no
C124 C125 C126 118.4(3) no
C124 C125 H125 120.8 no
C126 C125 H125 120.8 no
N12 C126 C125 122.1(3) no
N12 C126 H126 119.0 no
C125 C126 H126 119.0 no
O21 Pd2 O22 94.73(10) yes
O21 Pd2 N22 91.62(12) yes
O22 Pd2 N22 173.65(11) yes
O21 Pd2 N21 171.95(10) yes
O22 Pd2 N21 93.17(11) yes
N22 Pd2 N21 80.48(13) yes
C22 O21 Pd2 125.2(2) no
C231 O22 Pd2 127.9(2) no
C216 N21 C212 119.6(3) no
C216 N21 Pd2 125.4(2) no
C212 N21 Pd2 115.0(2) no
C226 N22 C222 120.1(3) no
C226 N22 Pd2 124.5(3) no
C222 N22 Pd2 115.4(3) no
C22 C21 C29 122.9(3) no
C22 C21 H21 118.6 no
C29 C21 H21 118.6 no
O21 C22 C21 116.6(3) no
O21 C22 C23 125.0(3) no
C21 C22 C23 118.4(3) no
C24 C23 C22 118.0(3) no
C24 C23 C231 116.5(3) no
C22 C23 C231 125.5(3) no
O23 C231 O22 119.8(3) no
O23 C231 C23 118.8(3) no
O22 C231 C23 121.4(3) no
C23 C24 C210 124.4(3) no
C23 C24 H24 117.8 no
C210 C24 H24 117.8 no
C26 C25 C210 122.3(3) no
C26 C25 H25 118.8 no
C210 C25 H25 118.8 no
C25 C26 C27 119.7(3) no
C25 C26 H26 120.1 no
C27 C26 H26 120.1 no
C28 C27 C26 120.1(3) no
C28 C27 H27 119.9 no
C26 C27 H27 119.9 no
C27 C28 C29 121.4(3) no
C27 C28 H28 119.3 no
C29 C28 H28 119.3 no
C21 C29 C28 123.2(3) no
C21 C29 C210 119.1(3) no
C28 C29 C210 117.7(3) no
C24 C210 C25 124.2(3) no
C24 C210 C29 117.1(3) no
C25 C210 C29 118.7(3) no
N21 C212 C213 120.1(4) no
N21 C212 C222 114.9(3) no
C213 C212 C222 125.0(4) no
C214 C213 C212 120.1(4) no
C214 C213 H213 119.9 no
C212 C213 H213 119.9 no
C215 C214 C213 118.8(4) no
C215 C214 H214 120.6 no
C213 C214 H214 120.6 no
C214 C215 C216 119.2(4) no
C214 C215 H215 120.4 no
C216 C215 H215 120.4 no
N21 C216 C215 122.1(3) no
N21 C216 H216 118.9 no
C215 C216 H216 118.9 no
N22 C222 C223 121.2(4) no
N22 C222 C212 114.2(3) no
C223 C222 C212 124.5(4) no
C222 C223 C224 118.6(4) no
C222 C223 H223 120.7 no
C224 C223 H223 120.7 no
C225 C224 C223 120.0(4) no
C225 C224 H224 120.0 no
C223 C224 H224 120.0 no
C224 C225 C226 119.0(4) no
C224 C225 H225 120.5 no
C226 C225 H225 120.5 no
N22 C226 C225 121.1(4) no
N22 C226 H226 119.5 no
C225 C226 H226 119.5 no
H1 O1 H2 100.1 no

loop_
_geom_bond_atom_site_label_1
_geom_bond_atom_site_label_2
_geom_bond_distance
_geom_bond_publ_flag
Pd1 O11 1.942(2) yes
Pd1 O12 1.977(2) yes
Pd1 N12 1.989(3) yes
Pd1 N11 2.012(3) yes
O11 C12 1.330(3) no
O12 C131 1.284(3) no
O13 C131 1.235(4) no
N11 C116 1.339(4) no
N11 C112 1.346(4) no
N12 C126 1.326(4) no
N12 C122 1.357(3) no
C11 C12 1.392(4) no
C11 C19 1.400(4) no
C11 H11 0.9300 no
C12 C13 1.429(4) no
C13 C14 1.386(4) no
C13 C131 1.502(4) no
C14 C110 1.393(4) no
C14 H14 0.9300 no
C15 C16 1.349(4) no
C15 C110 1.416(4) no
C15 H15 0.9300 no
C16 C17 1.398(4) no
C16 H16 0.9300 no
C17 C18 1.378(4) no
C17 H17 0.9300 no
C18 C19 1.412(4) no
C18 H18 0.9300 no
C19 C110 1.410(4) no
C112 C113 1.380(4) no
C112 C122 1.461(4) no
C113 C114 1.374(5) no
C113 H113 0.9300 no
C114 C115 1.375(4) no
C114 H114 0.9300 no
C115 C116 1.375(4) no
C115 H115 0.9300 no
C116 H116 0.9300 no
C122 C123 1.369(4) no
C123 C124 1.371(4) no
C123 H123 0.9300 no
C124 C125 1.371(4) no
C124 H124 0.9300 no
C125 C126 1.378(4) no
C125 H125 0.9300 no
C126 H126 0.9300 no
Pd2 O21 1.951(2) yes
Pd2 O22 1.978(2) yes
Pd2 N22 1.998(3) yes
Pd2 N21 2.005(3) yes
O21 C22 1.332(3) no
O22 C231 1.296(4) no
O23 C231 1.234(3) no
N21 C216 1.334(4) no
N21 C212 1.349(4) no
N22 C226 1.333(4) no
N22 C222 1.353(4) no
C21 C22 1.379(4) no
C21 C29 1.395(4) no
C21 H21 0.9300 no
C22 C23 1.434(4) no
C23 C24 1.380(4) no
C23 C231 1.505(4) no
C24 C210 1.389(4) no
C24 H24 0.9300 no
C25 C26 1.339(4) no
C25 C210 1.411(4) no
C25 H25 0.9300 no
C26 C27 1.412(4) no
C26 H26 0.9300 no
C27 C28 1.364(4) no
C27 H27 0.9300 no
C28 C29 1.420(4) no
C28 H28 0.9300 no
C29 C210 1.425(4) no
C212 C213 1.383(4) no
C212 C222 1.463(5) no
C213 C214 1.379(5) no
C213 H213 0.9300 no
C214 C215 1.366(4) no
C214 H214 0.9300 no
C215 C216 1.377(4) no
C215 H215 0.9300 no
C216 H216 0.9300 no
C222 C223 1.379(4) no
C223 C224 1.382(5) no
C223 H223 0.9300 no
C224 C225 1.370(5) no
C224 H224 0.9300 no
C225 C226 1.388(4) no
C225 H225 0.9300 no
C226 H226 0.9300 no
O1 H1 0.94 no
O1 H2 0.94 no

loop_
_geom_hbond_atom_site_label_D
_geom_hbond_atom_site_label_H
_geom_hbond_atom_site_label_A
_geom_hbond_distance_DH
_geom_hbond_distance_HA
_geom_hbond_distance_DA
_geom_hbond_angle_DHA
O1 H1 O13 0.94 1.84 2.777(3) 176
O1 H2 O23 0.94 1.91 2.844(3) 171
